data_2209356
loop_
_publ_author_name
'Yu, Qing'
'Guo, Gui-Quan'
'Bian, He-Dong'
'Liang, Hong'
'Li, Chun-Ying'

_publ_section_title
;Diaquabis[<i>N</i>-benzoyl-<i>N</i>'-(isonicotinoyl)hydrazine]dichlorocobalt(II)
 dihydrate
;
_journal_coeditor_code XU2033
_journal_issue 6
_journal_name_full 'Acta Crystallographica Section E'
_journal_page_first m1221
_journal_page_last m1222
_journal_paper_doi 10.1107/S1600536806015935
_journal_volume 62
_journal_year 2006
_chemical_formula_iupac '[Co Cl2 (C13 H11 N3 O2)2 (H2 O)2], 2H2 O'
_chemical_formula_moiety 'C26 H26 Cl2 Co N6 O6, 2H2 O'
_chemical_formula_sum 'C26 H30 Cl2 Co N6 O8'
_chemical_formula_weight 684.39
_chemical_name_systematic
;
Diaquabis[N-benzoyl-N'-(isonicotinoyl)hydrazine]dichlorocobalt dihydrate
;
_space_group_IT_number 14
_symmetry_cell_setting monoclinic
_symmetry_space_group_name_Hall '-P 2yn'
_symmetry_space_group_name_H-M 'P 1 21/n 1'
_atom_sites_solution_hydrogens geom
_atom_sites_solution_primary direct
_atom_sites_solution_secondary difmap
_audit_creation_method SHELXL-97
_cell_angle_alpha 90.00
_cell_angle_beta 97.89(3)
_cell_angle_gamma 90.00
_cell_formula_units_Z 4
_cell_length_a 22.06(4)
_cell_length_b 6.251(11)
_cell_length_c 22.73(4)
_cell_measurement_reflns_used 927
_cell_measurement_temperature 293(2)
_cell_measurement_theta_max 23.3
_cell_measurement_theta_min 3.4
_cell_volume 3105(10)
_computing_cell_refinement 'SAINT (Bruker, 1998)'
_computing_data_collection 'SMART (Bruker, 1998)'
_computing_data_reduction SAINT
_computing_molecular_graphics 'SHELXTL (Bruker, 1997)'
_computing_publication_material SHELXTL
_computing_structure_refinement 'SHELXL97 (Sheldrick, 1997)'
_computing_structure_solution 'SHELXS97 (Sheldrick, 1997)'
_diffrn_ambient_temperature 293(2)
_diffrn_measured_fraction_theta_full 0.98
_diffrn_measured_fraction_theta_max 0.98
_diffrn_measurement_device_type 'Bruker SMART CCD area-detector'
_diffrn_measurement_method '\f and \w'
_diffrn_radiation_monochromator graphite
_diffrn_radiation_source 'fine-focus sealed tube'
_diffrn_radiation_type MoK\a
_diffrn_radiation_wavelength 0.71073
_diffrn_reflns_av_R_equivalents 0.070
_diffrn_reflns_av_sigmaI/netI 0.099
_diffrn_reflns_limit_h_max 20
_diffrn_reflns_limit_h_min -26
_diffrn_reflns_limit_k_max 6
_diffrn_reflns_limit_k_min -7
_diffrn_reflns_limit_l_max 27
_diffrn_reflns_limit_l_min -24
_diffrn_reflns_number 12298
_diffrn_reflns_theta_full 25.0
_diffrn_reflns_theta_max 25.0
_diffrn_reflns_theta_min 1.2
_diffrn_standards_interval_count 0
_diffrn_standards_interval_time 0
_diffrn_standards_number 0
_exptl_absorpt_coefficient_mu 0.781
_exptl_absorpt_correction_T_max 0.885
_exptl_absorpt_correction_T_min 0.835
_exptl_absorpt_correction_type multi-scan
_exptl_absorpt_process_details '(SADABS; Bruker, 1998)'
_exptl_crystal_colour 'dark red'
_exptl_crystal_density_diffrn 1.464
_exptl_crystal_density_method 'not measured'
_exptl_crystal_description block
_exptl_crystal_F_000 1412
_exptl_crystal_size_max 0.24
_exptl_crystal_size_mid 0.20
_exptl_crystal_size_min 0.16
_refine_diff_density_max 0.74
_refine_diff_density_min -0.44
_refine_ls_extinction_method none
_refine_ls_goodness_of_fit_ref 1.107
_refine_ls_hydrogen_treatment constr
_refine_ls_matrix_type full
_refine_ls_number_parameters 391
_refine_ls_number_reflns 5366
_refine_ls_number_restraints 0
_refine_ls_restrained_S_all 1.107
_refine_ls_R_factor_all 0.135
_refine_ls_R_factor_gt 0.077
_refine_ls_shift/su_max 0.000
_refine_ls_shift/su_mean 0.000
_refine_ls_structure_factor_coef Fsqd
_refine_ls_weighting_details 'calc w=1/[\s^2^(Fo^2^)+(0.0407P)^2^+6.4187P] where P=(Fo^2^+2Fc^2^)/3'
_refine_ls_weighting_scheme calc
_refine_ls_wR_factor_gt 0.141
_refine_ls_wR_factor_ref 0.157
_reflns_number_gt 3328
_reflns_number_total 5366
_reflns_threshold_expression I>2\s(I)
_cod_data_source_file xu2033.cif
_cod_data_source_block I
_cod_depositor_comments
;
The following automatic conversions were performed:
'_symmetry_cell_setting' value 'Monoclinic' changed to 'monoclinic'
according to '/home/saulius/struct/CIF-dictionaries/cif_core.dic'
dictionary named 'cif_core.dic' version 2.4.1 from 2010-06-29.

Automatic conversion script
Id: cif_fix_enum 1527 2010-12-29 10:47:43Z saulius 

The following automatic conversions were performed:

'_symmetry_cell_setting' value 'Monoclinic' changed to 'monoclinic'
according to /home/saulius/struct/CIF-dictionaries/cif_core.dic
dictionary named 'cif_core.dic' version 2.4.1 from 2010-06-29.

Automatic conversion script
Id: cif_fix_values 1715 2011-07-08 13:25:40Z adriana 
;
_cod_original_sg_symbol_H-M 'P 21/n'
_cod_database_code 2209356

loop_
_symmetry_equiv_pos_as_xyz
'x, y, z'
'-x+1/2, y+1/2, -z+1/2'
'-x, -y, -z'
'x-1/2, -y-1/2, z-1/2'

loop_
_atom_site_type_symbol
_atom_site_label
_atom_site_fract_x
_atom_site_fract_y
_atom_site_fract_z
_atom_site_U_iso_or_equiv
_atom_site_adp_type
_atom_site_calc_flag
_atom_site_refinement_flags
_atom_site_occupancy
Co Co1 1.0000 0.5000 0.0000 0.0276(3) Uani d S 1
Co Co2 0.0000 0.5000 0.5000 0.0295(3) Uani d S 1
Cl Cl1 1.05869(8) 0.2020(2) 0.05476(7) 0.0412(4) Uani d . 1
Cl Cl2 -0.06589(7) 0.2430(3) 0.43840(7) 0.0424(4) Uani d . 1
O O1 0.8183(2) 0.8349(8) 0.22143(19) 0.0516(13) Uani d . 1
O O2 0.87669(19) 0.7211(8) 0.34735(17) 0.0440(12) Uani d . 1
O O3 1.06707(17) 0.7156(6) 0.03444(16) 0.0347(10) Uani d . 1
H H3A 1.0919 0.6748 0.0643 0.042 Uiso d R 1
H H3B 1.0508 0.8382 0.0370 0.042 Uiso d R 1
O O4 0.34526(18) 0.1715(7) 0.37044(17) 0.0369(11) Uani d . 1
O O5 0.2125(2) 0.1171(8) 0.3124(2) 0.0556(14) Uani d . 1
O O6 -0.02991(18) 0.7448(6) 0.43901(16) 0.0375(11) Uani d . 1
H H6A -0.0559 0.7060 0.4096 0.045 Uiso d R 1
H H6B -0.0325 0.8746 0.4499 0.045 Uiso d R 1
O O7 0.2966(2) 0.7834(8) 0.4066(2) 0.0626(14) Uani d . 1
H H7A 0.3289 0.7070 0.4164 0.075 Uiso d R 1
H H7B 0.2973 0.8639 0.3763 0.075 Uiso d R 1
O O8 0.9072(2) 0.1474(8) 0.2948(2) 0.0634(15) Uani d . 1
H H8A 0.9173 0.1899 0.3301 0.076 Uiso d R 1
H H8B 0.8944 0.0165 0.2936 0.076 Uiso d R 1
N N1 0.9506(2) 0.5466(8) 0.0764(2) 0.0319(12) Uani d . 1
N N2 0.8312(2) 0.4900(9) 0.2519(2) 0.0419(14) Uani d . 1
H H2 0.8448 0.3650 0.2449 0.050 Uiso calc R 1
N N3 0.7996(2) 0.5224(9) 0.3005(2) 0.0446(15) Uani d . 1
H H3 0.7638 0.4678 0.3008 0.054 Uiso calc R 1
N N4 0.0743(2) 0.4340(8) 0.4482(2) 0.0314(12) Uani d . 1
N N5 0.2554(2) 0.4470(9) 0.3291(2) 0.0411(14) Uani d . 1
H H5C 0.2530 0.5725 0.3441 0.049 Uiso calc R 1
N N6 0.3032(2) 0.3939(9) 0.2970(2) 0.0367(13) Uani d . 1
H H6 0.3048 0.4506 0.2628 0.044 Uiso calc R 1
C C1 0.9186(3) 0.3867(10) 0.0960(3) 0.0406(17) Uani d . 1
H H1 0.9201 0.2527 0.0785 0.049 Uiso calc R 1
C C2 0.8827(3) 0.4127(11) 0.1421(3) 0.0382(16) Uani d . 1
H H2A 0.8612 0.2973 0.1547 0.046 Uiso calc R 1
C C3 0.8796(3) 0.6088(10) 0.1683(2) 0.0311(15) Uani d . 1
C C4 0.9141(3) 0.7717(11) 0.1491(3) 0.0436(17) Uani d . 1
H H4 0.9145 0.9056 0.1670 0.052 Uiso calc R 1
C C5 0.9480(3) 0.7364(10) 0.1034(3) 0.0430(17) Uani d . 1
H H5 0.9700 0.8500 0.0906 0.052 Uiso calc R 1
C C6 0.8402(3) 0.6556(11) 0.2160(3) 0.0348(16) Uani d . 1
C C7 0.8256(3) 0.6397(11) 0.3466(3) 0.0366(16) Uani d . 1
C C8 0.7889(3) 0.6650(11) 0.3973(2) 0.0383(17) Uani d . 1
C C9 0.7942(3) 0.8555(12) 0.4293(3) 0.052(2) Uani d . 1
H H9 0.8208 0.9605 0.4193 0.062 Uiso calc R 1
C C10 0.7605(4) 0.8930(15) 0.4762(3) 0.068(2) Uani d . 1
H H10 0.7629 1.0238 0.4959 0.082 Uiso calc R 1
C C11 0.7230(4) 0.7270(18) 0.4927(3) 0.071(3) Uani d . 1
H H11 0.7014 0.7461 0.5247 0.086 Uiso calc R 1
C C12 0.7182(3) 0.5419(15) 0.4627(3) 0.064(2) Uani d . 1
H H12 0.6926 0.4356 0.4739 0.077 Uiso calc R 1
C C13 0.7510(3) 0.5034(12) 0.4145(3) 0.0501(19) Uani d . 1
H H13 0.7474 0.3732 0.3945 0.060 Uiso calc R 1
C C14 0.1114(3) 0.5879(11) 0.4335(3) 0.0465(18) Uani d . 1
H H14 0.1062 0.7250 0.4479 0.056 Uiso calc R 1
C C15 0.1577(3) 0.5566(11) 0.3980(3) 0.0447(18) Uani d . 1
H H15 0.1825 0.6698 0.3895 0.054 Uiso calc R 1
C C16 0.1659(3) 0.3547(10) 0.3758(2) 0.0288(14) Uani d . 1
C C17 0.1276(3) 0.1950(10) 0.3909(3) 0.0428(17) Uani d . 1
H H17 0.1313 0.0570 0.3766 0.051 Uiso calc R 1
C C18 0.0841(3) 0.2393(10) 0.4272(3) 0.0468(18) Uani d . 1
H H18 0.0601 0.1270 0.4376 0.056 Uiso calc R 1
C C19 0.2132(3) 0.2951(11) 0.3357(3) 0.0367(16) Uani d . 1
C C20 0.3471(3) 0.2519(10) 0.3203(3) 0.0332(15) Uani d . 1
C C21 0.3962(3) 0.2004(10) 0.2838(2) 0.0332(15) Uani d . 1
C C22 0.4169(3) 0.3450(11) 0.2446(3) 0.0449(18) Uani d . 1
H H22 0.4000 0.4812 0.2403 0.054 Uiso calc R 1
C C23 0.4632(3) 0.2862(14) 0.2115(3) 0.059(2) Uani d . 1
H H23 0.4770 0.3848 0.1857 0.070 Uiso calc R 1
C C24 0.4882(3) 0.0892(14) 0.2164(3) 0.057(2) Uani d . 1
H H24 0.5186 0.0516 0.1937 0.069 Uiso calc R 1
C C25 0.4680(3) -0.0591(12) 0.2559(3) 0.0505(19) Uani d . 1
H H25 0.4851 -0.1953 0.2597 0.061 Uiso calc R 1
C C26 0.4227(3) -0.0019(11) 0.2891(3) 0.0437(17) Uani d . 1
H H26 0.4096 -0.1002 0.3154 0.052 Uiso calc R 1

loop_
_atom_site_aniso_label
_atom_site_aniso_U_11
_atom_site_aniso_U_22
_atom_site_aniso_U_33
_atom_site_aniso_U_12
_atom_site_aniso_U_13
_atom_site_aniso_U_23
Co1 0.0343(7) 0.0196(6) 0.0291(6) 0.0002(6) 0.0052(5) -0.0027(5)
Co2 0.0314(7) 0.0271(7) 0.0316(6) -0.0006(6) 0.0100(5) -0.0046(6)
Cl1 0.0503(11) 0.0186(8) 0.0508(10) 0.0049(8) -0.0069(8) 0.0002(7)
Cl2 0.0450(10) 0.0351(9) 0.0465(9) -0.0038(8) 0.0039(8) -0.0103(8)
O1 0.049(3) 0.059(4) 0.048(3) 0.023(3) 0.012(2) -0.003(2)
O2 0.033(3) 0.063(3) 0.034(2) -0.013(3) -0.001(2) 0.002(2)
O3 0.037(2) 0.027(2) 0.038(2) 0.004(2) -0.0008(19) -0.002(2)
O4 0.037(3) 0.049(3) 0.025(2) -0.004(2) 0.0053(19) 0.012(2)
O5 0.045(3) 0.065(3) 0.061(3) -0.008(3) 0.022(2) -0.037(3)
O6 0.047(3) 0.024(2) 0.039(2) 0.006(2) -0.005(2) -0.004(2)
O7 0.055(3) 0.050(3) 0.084(4) -0.009(3) 0.015(3) 0.021(3)
O8 0.094(4) 0.041(3) 0.056(3) -0.008(3) 0.017(3) 0.000(3)
N1 0.045(3) 0.024(3) 0.028(3) 0.000(2) 0.010(2) -0.002(2)
N2 0.040(3) 0.051(4) 0.038(3) -0.003(3) 0.017(3) -0.015(3)
N3 0.034(3) 0.070(4) 0.032(3) -0.018(3) 0.012(2) -0.010(3)
N4 0.037(3) 0.026(3) 0.033(3) -0.001(2) 0.012(2) -0.001(2)
N5 0.042(3) 0.043(4) 0.042(3) 0.011(3) 0.022(3) 0.007(3)
N6 0.037(3) 0.051(4) 0.025(3) 0.012(3) 0.017(2) 0.017(2)
C1 0.064(5) 0.027(4) 0.033(4) 0.001(3) 0.014(3) -0.009(3)
C2 0.045(4) 0.037(4) 0.036(4) -0.007(3) 0.016(3) 0.000(3)
C3 0.027(4) 0.038(4) 0.028(3) 0.004(3) 0.002(3) -0.004(3)
C4 0.056(5) 0.030(4) 0.046(4) 0.009(4) 0.013(3) -0.009(3)
C5 0.058(5) 0.024(4) 0.051(4) -0.002(3) 0.025(4) 0.003(3)
C6 0.026(4) 0.049(5) 0.028(3) 0.002(3) -0.002(3) -0.005(3)
C7 0.035(4) 0.045(4) 0.029(4) -0.006(3) 0.000(3) 0.003(3)
C8 0.036(4) 0.059(5) 0.018(3) 0.003(3) 0.001(3) -0.001(3)
C9 0.063(5) 0.059(5) 0.035(4) -0.001(4) 0.009(4) -0.011(4)
C10 0.067(6) 0.081(6) 0.056(5) 0.015(5) 0.008(4) -0.023(5)
C11 0.060(6) 0.120(9) 0.036(4) 0.006(6) 0.013(4) -0.014(5)
C12 0.061(5) 0.096(7) 0.036(4) -0.013(5) 0.014(4) 0.011(5)
C13 0.064(5) 0.057(5) 0.031(3) -0.015(4) 0.012(3) 0.002(4)
C14 0.057(5) 0.031(4) 0.057(4) 0.001(4) 0.028(4) -0.007(3)
C15 0.044(4) 0.037(4) 0.058(4) -0.006(3) 0.026(4) -0.008(3)
C16 0.019(3) 0.037(4) 0.029(3) 0.001(3) 0.002(3) 0.001(3)
C17 0.051(4) 0.022(3) 0.060(4) 0.004(3) 0.026(4) -0.009(3)
C18 0.055(5) 0.026(4) 0.065(5) -0.004(3) 0.028(4) 0.001(3)
C19 0.033(4) 0.049(4) 0.028(3) 0.005(3) 0.004(3) -0.005(3)
C20 0.035(4) 0.034(4) 0.031(3) -0.001(3) 0.003(3) -0.003(3)
C21 0.033(4) 0.038(4) 0.031(3) 0.006(3) 0.011(3) -0.002(3)
C22 0.037(4) 0.048(5) 0.052(4) 0.010(3) 0.014(3) 0.011(4)
C23 0.040(5) 0.078(6) 0.062(5) 0.011(4) 0.021(4) 0.025(5)
C24 0.033(4) 0.083(6) 0.059(5) 0.009(4) 0.015(4) -0.014(5)
C25 0.041(4) 0.042(4) 0.069(5) 0.014(4) 0.010(4) -0.005(4)
C26 0.041(4) 0.037(4) 0.054(4) 0.002(4) 0.010(3) 0.008(4)

loop_
_atom_type_symbol
_atom_type_description
_atom_type_scat_dispersion_real
_atom_type_scat_dispersion_imag
_atom_type_scat_source
C C 0.0033 0.0016 'International Tables Vol C Tables 4.2.6.8 and 6.1.1.4'
H H 0.0000 0.0000 'International Tables Vol C Tables 4.2.6.8 and 6.1.1.4'
N N 0.0061 0.0033 'International Tables Vol C Tables 4.2.6.8 and 6.1.1.4'
O O 0.0106 0.0060 'International Tables Vol C Tables 4.2.6.8 and 6.1.1.4'
Cl Cl 0.1484 0.1585 'International Tables Vol C Tables 4.2.6.8 and 6.1.1.4'
Co Co 0.3494 0.9721 'International Tables Vol C Tables 4.2.6.8 and 6.1.1.4'

loop_
_geom_angle_atom_site_label_1
_geom_angle_atom_site_label_2
_geom_angle_atom_site_label_3
_geom_angle_site_symmetry_1
_geom_angle_site_symmetry_3
_geom_angle
_geom_angle_publ_flag
O3 Co1 O3 . 3_765 179.9980(10) ?
O3 Co1 N1 . 3_765 88.81(19) y
O3 Co1 N1 3_765 3_765 91.19(19) ?
O3 Co1 N1 . . 91.19(19) ?
O3 Co1 N1 3_765 . 88.81(19) ?
N1 Co1 N1 3_765 . 179.9990(10) ?
O3 Co1 Cl1 . . 90.14(17) ?
O3 Co1 Cl1 3_765 . 89.86(17) ?
N1 Co1 Cl1 3_765 . 90.91(16) ?
N1 Co1 Cl1 . . 89.09(16) ?
O3 Co1 Cl1 . 3_765 89.86(17) ?
O3 Co1 Cl1 3_765 3_765 90.14(17) ?
N1 Co1 Cl1 3_765 3_765 89.09(16) ?
N1 Co1 Cl1 . 3_765 90.91(16) ?
Cl1 Co1 Cl1 . 3_765 180.0 ?
O6 Co2 O6 3_566 . 179.9980(10) ?
O6 Co2 N4 3_566 3_566 88.45(19) ?
O6 Co2 N4 . 3_566 91.55(19) y
O6 Co2 N4 3_566 . 91.55(19) ?
O6 Co2 N4 . . 88.44(19) ?
N4 Co2 N4 3_566 . 179.9980(10) ?
O6 Co2 Cl2 3_566 . 90.41(17) ?
O6 Co2 Cl2 . . 89.59(17) ?
N4 Co2 Cl2 3_566 . 90.10(17) ?
N4 Co2 Cl2 . . 89.90(17) ?
O6 Co2 Cl2 3_566 3_566 89.59(17) ?
O6 Co2 Cl2 . 3_566 90.41(17) ?
N4 Co2 Cl2 3_566 3_566 89.90(17) ?
N4 Co2 Cl2 . 3_566 90.10(17) ?
Cl2 Co2 Cl2 . 3_566 180.0 ?
Co1 O3 H3A . . 117.0 ?
Co1 O3 H3B . . 109.0 ?
H3A O3 H3B . . 116.5 ?
Co2 O6 H6A . . 115.1 ?
Co2 O6 H6B . . 121.8 ?
H6A O6 H6B . . 115.7 ?
H7A O7 H7B . . 115.5 ?
H8A O8 H8B . . 111.6 ?
C1 N1 C5 . . 116.8(5) ?
C1 N1 Co1 . . 120.5(4) ?
C5 N1 Co1 . . 122.5(4) ?
C6 N2 N3 . . 119.8(5) ?
C6 N2 H2 . . 120.1 ?
N3 N2 H2 . . 120.1 ?
C7 N3 N2 . . 119.3(5) ?
C7 N3 H3 . . 120.4 ?
N2 N3 H3 . . 120.4 ?
C14 N4 C18 . . 115.6(5) ?
C14 N4 Co2 . . 122.0(4) ?
C18 N4 Co2 . . 122.4(4) ?
C19 N5 N6 . . 118.1(5) ?
C19 N5 H5C . . 121.0 ?
N6 N5 H5C . . 121.0 ?
C20 N6 N5 . . 119.8(5) ?
C20 N6 H6 . . 120.1 ?
N5 N6 H6 . . 120.1 ?
N1 C1 C2 . . 122.7(6) ?
N1 C1 H1 . . 118.7 ?
C2 C1 H1 . . 118.7 ?
C3 C2 C1 . . 119.6(6) ?
C3 C2 H2A . . 120.2 ?
C1 C2 H2A . . 120.2 ?
C2 C3 C4 . . 117.5(5) ?
C2 C3 C6 . . 123.7(6) ?
C4 C3 C6 . . 118.8(6) ?
C3 C4 C5 . . 120.0(6) ?
C3 C4 H4 . . 120.0 ?
C5 C4 H4 . . 120.0 ?
N1 C5 C4 . . 123.3(6) ?
N1 C5 H5 . . 118.4 ?
C4 C5 H5 . . 118.4 ?
O1 C6 N2 . . 122.9(6) ?
O1 C6 C3 . . 121.4(6) ?
N2 C6 C3 . . 115.7(6) ?
O2 C7 N3 . . 121.9(6) ?
O2 C7 C8 . . 122.1(6) ?
N3 C7 C8 . . 116.0(6) ?
C9 C8 C13 . . 118.9(6) ?
C9 C8 C7 . . 118.3(6) ?
C13 C8 C7 . . 122.8(6) ?
C8 C9 C10 . . 121.7(7) ?
C8 C9 H9 . . 119.1 ?
C10 C9 H9 . . 119.1 ?
C9 C10 C11 . . 118.1(8) ?
C9 C10 H10 . . 120.9 ?
C11 C10 H10 . . 120.9 ?
C12 C11 C10 . . 120.5(7) ?
C12 C11 H11 . . 119.7 ?
C10 C11 H11 . . 119.7 ?
C11 C12 C13 . . 121.9(8) ?
C11 C12 H12 . . 119.0 ?
C13 C12 H12 . . 119.0 ?
C8 C13 C12 . . 118.8(7) ?
C8 C13 H13 . . 120.6 ?
C12 C13 H13 . . 120.6 ?
N4 C14 C15 . . 124.4(6) ?
N4 C14 H14 . . 117.8 ?
C15 C14 H14 . . 117.8 ?
C16 C15 C14 . . 118.8(6) ?
C16 C15 H15 . . 120.6 ?
C14 C15 H15 . . 120.6 ?
C15 C16 C17 . . 117.0(5) ?
C15 C16 C19 . . 125.3(6) ?
C17 C16 C19 . . 117.7(6) ?
C18 C17 C16 . . 120.3(6) ?
C18 C17 H17 . . 119.9 ?
C16 C17 H17 . . 119.9 ?
N4 C18 C17 . . 123.9(6) ?
N4 C18 H18 . . 118.0 ?
C17 C18 H18 . . 118.0 ?
O5 C19 N5 . . 123.6(6) ?
O5 C19 C16 . . 120.6(6) ?
N5 C19 C16 . . 115.7(6) ?
O4 C20 N6 . . 120.3(5) ?
O4 C20 C21 . . 122.5(6) ?
N6 C20 C21 . . 117.2(5) ?
C22 C21 C26 . . 118.4(6) ?
C22 C21 C20 . . 123.1(6) ?
C26 C21 C20 . . 118.6(6) ?
C21 C22 C23 . . 120.2(6) ?
C21 C22 H22 . . 119.9 ?
C23 C22 H22 . . 119.9 ?
C24 C23 C22 . . 121.1(7) ?
C24 C23 H23 . . 119.4 ?
C22 C23 H23 . . 119.4 ?
C23 C24 C25 . . 119.5(7) ?
C23 C24 H24 . . 120.2 ?
C25 C24 H24 . . 120.2 ?
C26 C25 C24 . . 119.7(7) ?
C26 C25 H25 . . 120.1 ?
C24 C25 H25 . . 120.1 ?
C25 C26 C21 . . 121.0(6) ?
C25 C26 H26 . . 119.5 ?
C21 C26 H26 . . 119.5 ?

loop_
_geom_bond_atom_site_label_1
_geom_bond_atom_site_label_2
_geom_bond_site_symmetry_2
_geom_bond_distance
_geom_bond_publ_flag
Co1 O3 . 2.074(4) y
Co1 O3 3_765 2.074(4) ?
Co1 N1 3_765 2.193(5) ?
Co1 N1 . 2.193(5) y
Co1 Cl1 . 2.501(3) y
Co1 Cl1 3_765 2.501(3) ?
Co2 O6 3_566 2.109(5) ?
Co2 O6 . 2.109(5) y
Co2 N4 3_566 2.185(5) ?
Co2 N4 . 2.185(5) y
Co2 Cl2 . 2.469(3) y
Co2 Cl2 3_566 2.469(3) ?
O1 C6 . 1.233(8) ?
O2 C7 . 1.234(7) ?
O3 H3A . 0.8518 ?
O3 H3B . 0.8514 ?
O4 C20 . 1.251(7) ?
O5 C19 . 1.232(8) ?
O6 H6A . 0.8542 ?
O6 H6B . 0.8525 ?
O7 H7A . 0.8612 ?
O7 H7B . 0.8548 ?
O8 H8A . 0.8465 ?
O8 H8B . 0.8650 ?
N1 C1 . 1.336(8) ?
N1 C5 . 1.340(8) ?
N2 C6 . 1.350(8) ?
N2 N3 . 1.399(6) ?
N2 H2 . 0.8600 ?
N3 C7 . 1.342(8) ?
N3 H3 . 0.8600 ?
N4 C14 . 1.336(8) ?
N4 C18 . 1.336(8) ?
N5 C19 . 1.353(8) ?
N5 N6 . 1.401(6) ?
N5 H5C . 0.8600 ?
N6 C20 . 1.367(8) ?
N6 H6 . 0.8600 ?
C1 C2 . 1.406(8) ?
C1 H1 . 0.9300 ?
C2 C3 . 1.369(9) ?
C2 H2A . 0.9300 ?
C3 C4 . 1.377(9) ?
C3 C6 . 1.508(8) ?
C4 C5 . 1.379(8) ?
C4 H4 . 0.9300 ?
C5 H5 . 0.9300 ?
C7 C8 . 1.507(8) ?
C8 C9 . 1.391(9) ?
C8 C13 . 1.401(9) ?
C9 C10 . 1.399(10) ?
C9 H9 . 0.9300 ?
C10 C11 . 1.411(12) ?
C10 H10 . 0.9300 ?
C11 C12 . 1.340(12) ?
C11 H11 . 0.9300 ?
C12 C13 . 1.414(9) ?
C12 H12 . 0.9300 ?
C13 H13 . 0.9300 ?
C14 C15 . 1.400(8) ?
C14 H14 . 0.9300 ?
C15 C16 . 1.380(9) ?
C15 H15 . 0.9300 ?
C16 C17 . 1.382(8) ?
C16 C19 . 1.522(8) ?
C17 C18 . 1.376(8) ?
C17 H17 . 0.9300 ?
C18 H18 . 0.9300 ?
C20 C21 . 1.487(8) ?
C21 C22 . 1.391(8) ?
C21 C26 . 1.391(9) ?
C22 C23 . 1.398(9) ?
C22 H22 . 0.9300 ?
C23 C24 . 1.347(10) ?
C23 H23 . 0.9300 ?
C24 C25 . 1.407(10) ?
C24 H24 . 0.9300 ?
C25 C26 . 1.379(9) ?
C25 H25 . 0.9300 ?
C26 H26 . 0.9300 ?

loop_
_geom_hbond_atom_site_label_D
_geom_hbond_atom_site_label_H
_geom_hbond_atom_site_label_A
_geom_hbond_site_symmetry_A
_geom_hbond_distance_DH
_geom_hbond_distance_HA
_geom_hbond_distance_DA
_geom_hbond_angle_DHA
_geom_hbond_publ_flag
N2 H2 O8 . 0.86 2.15 2.811(9) 134 y
N3 H3 O1 2_645 0.86 1.99 2.834(8) 165 y
N5 H5C O7 . 0.86 2.08 2.813(9) 143 y
N6 H6 O5 2_555 0.86 1.99 2.831(8) 165 y
O3 H3A O4 2_655 0.85 1.89 2.710(7) 163 y
O3 H3B Cl1 1_565 0.85 2.31 3.085(7) 151 y
O6 H6A O2 1_455 0.85 1.91 2.726(7) 160 y
O6 H6B Cl2 1_565 0.85 2.42 3.212(7) 155 y
O7 H7A Cl1 2_655 0.86 2.48 3.233(8) 147 y
O7 H7B O4 1_565 0.85 2.21 2.821(8) 129 y
O8 H8A Cl2 1_655 0.85 2.46 3.291(8) 167 y
O8 H8B O1 1_545 0.86 2.46 3.090(9) 130 y
O8 H8B O2 1_545 0.86 2.28 3.033(9) 146 y

loop_
_geom_torsion_atom_site_label_1
_geom_torsion_atom_site_label_2
_geom_torsion_atom_site_label_3
_geom_torsion_atom_site_label_4
_geom_torsion_site_symmetry_1
_geom_torsion
O3 Co1 N1 C1 . -148.3(5)
O3 Co1 N1 C1 3_765 31.7(5)
Cl1 Co1 N1 C1 . -58.2(5)
Cl1 Co1 N1 C1 3_765 121.8(5)
O3 Co1 N1 C5 . 35.6(5)
O3 Co1 N1 C5 3_765 -144.3(5)
Cl1 Co1 N1 C5 . 125.8(5)
Cl1 Co1 N1 C5 3_765 -54.2(5)
C6 N2 N3 C7 . -68.8(8)
O6 Co2 N4 C14 3_566 -128.3(5)
O6 Co2 N4 C14 . 51.7(5)
Cl2 Co2 N4 C14 . 141.3(5)
Cl2 Co2 N4 C14 3_566 -38.7(5)
O6 Co2 N4 C18 3_566 54.4(5)
O6 Co2 N4 C18 . -125.6(5)
Cl2 Co2 N4 C18 . -36.0(5)
Cl2 Co2 N4 C18 3_566 144.0(5)
C19 N5 N6 C20 . -69.3(7)
C5 N1 C1 C2 . 0.9(9)
Co1 N1 C1 C2 . -175.4(5)
N1 C1 C2 C3 . 0.3(10)
C1 C2 C3 C4 . -2.1(9)
C1 C2 C3 C6 . 177.0(6)
C2 C3 C4 C5 . 2.7(9)
C6 C3 C4 C5 . -176.5(6)
C1 N1 C5 C4 . -0.3(10)
Co1 N1 C5 C4 . 175.9(5)
C3 C4 C5 N1 . -1.6(10)
N3 N2 C6 O1 . -4.9(9)
N3 N2 C6 C3 . 174.6(5)
C2 C3 C6 O1 . -149.5(6)
C4 C3 C6 O1 . 29.6(9)
C2 C3 C6 N2 . 30.9(9)
C4 C3 C6 N2 . -150.0(6)
N2 N3 C7 O2 . 0.3(10)
N2 N3 C7 C8 . -179.4(5)
O2 C7 C8 C9 . 33.3(9)
N3 C7 C8 C9 . -147.0(6)
O2 C7 C8 C13 . -145.2(7)
N3 C7 C8 C13 . 34.5(9)
C13 C8 C9 C10 . -3.0(10)
C7 C8 C9 C10 . 178.5(6)
C8 C9 C10 C11 . 3.4(11)
C9 C10 C11 C12 . -2.4(12)
C10 C11 C12 C13 . 1.2(13)
C9 C8 C13 C12 . 1.6(10)
C7 C8 C13 C12 . -180.0(6)
C11 C12 C13 C8 . -0.7(11)
C18 N4 C14 C15 . 0.9(10)
Co2 N4 C14 C15 . -176.7(5)
N4 C14 C15 C16 . 0.5(10)
C14 C15 C16 C17 . -0.5(9)
C14 C15 C16 C19 . 178.8(6)
C15 C16 C17 C18 . -0.8(9)
C19 C16 C17 C18 . 179.9(6)
C14 N4 C18 C17 . -2.3(10)
Co2 N4 C18 C17 . 175.3(5)
C16 C17 C18 N4 . 2.3(11)
N6 N5 C19 O5 . -4.2(9)
N6 N5 C19 C16 . 174.4(5)
C15 C16 C19 O5 . -171.3(6)
C17 C16 C19 O5 . 7.9(9)
C15 C16 C19 N5 . 10.0(9)
C17 C16 C19 N5 . -170.7(6)
N5 N6 C20 O4 . -1.0(9)
N5 N6 C20 C21 . 179.4(5)
O4 C20 C21 C22 . -149.1(6)
N6 C20 C21 C22 . 30.5(9)
O4 C20 C21 C26 . 31.0(9)
N6 C20 C21 C26 . -149.4(6)
C26 C21 C22 C23 . 0.0(10)
C20 C21 C22 C23 . -179.9(6)
C21 C22 C23 C24 . 0.7(11)
C22 C23 C24 C25 . -0.9(11)
C23 C24 C25 C26 . 0.3(11)
C24 C25 C26 C21 . 0.4(10)
C22 C21 C26 C25 . -0.6(10)
C20 C21 C26 C25 . 179.3(6)
